data_4505873
loop_
_publ_author_name
'Su, Shengqun'
'Chen, Wan'
'Qin, Chao'
'Song, Shuyan'
'Guo, Zhiyong'
'Li, Guanghua'
'Song, Xuezhi'
'Zhu, Min'
'Wang, Song'
'Hao, Zhaomin'
'Zhang, Hongjie'

_publ_section_title
;
 Lanthanide Anionic Metal--Organic Frameworks Containing Semirigid
 Tetracarboxylate Ligands: Structure, Photoluminescence, and Magnetism
;
_journal_issue 4
_journal_name_full 'Crystal Growth &amp; Design'
_journal_page_first 1808
_journal_paper_doi 10.1021/cg201283a
_journal_volume 12
_journal_year 2012
_chemical_formula_moiety 'C19 H18 N O9 Sm'
_chemical_formula_sum 'C19 H18 N O9 Sm'
_chemical_formula_weight 554.69
_chemical_melting_point ?
_chemical_name_systematic
; 
 ? 
;
_space_group_IT_number 14
_symmetry_cell_setting monoclinic
_symmetry_space_group_name_Hall '-P 2yn'
_symmetry_space_group_name_H-M 'P 1 21/n 1'
_atom_sites_solution_hydrogens geom
_atom_sites_solution_primary direct
_atom_sites_solution_secondary difmap
_audit_creation_method SHELXL-97
_cell_angle_alpha 90.00
_cell_angle_beta 90.2090(10)
_cell_angle_gamma 90.00
_cell_formula_units_Z 4
_cell_length_a 9.2161(6)
_cell_length_b 13.5618(9)
_cell_length_c 14.6623(9)
_cell_measurement_reflns_used 3609
_cell_measurement_temperature 185(2)
_cell_measurement_theta_max 26.05
_cell_measurement_theta_min 2.05
_cell_volume 1832.6(2)
_computing_cell_refinement 'Bruker SMART'
_computing_data_collection 'Bruker SMART'
_computing_data_reduction 'Bruker SAINT'
_computing_molecular_graphics SHELXP-97
_computing_publication_material SHELXTL
_computing_structure_refinement 'SHELXL-97 (Sheldrick, 1997)'
_computing_structure_solution 'SHELXS-97 (Sheldrick, 1990)'
_diffrn_ambient_temperature 185(2)
_diffrn_detector_area_resol_mean 9.00cm
_diffrn_measured_fraction_theta_full 0.996
_diffrn_measured_fraction_theta_max 0.996
_diffrn_measurement_device_type 'CCD area detector'
_diffrn_measurement_method 'phi and omega scans'
_diffrn_radiation_monochromator graphite
_diffrn_radiation_source 'fine-focus sealed tube'
_diffrn_radiation_type MoK\a
_diffrn_radiation_wavelength 0.71073
_diffrn_reflns_av_R_equivalents 0.0359
_diffrn_reflns_av_sigmaI/netI 0.0429
_diffrn_reflns_limit_h_max 9
_diffrn_reflns_limit_h_min -11
_diffrn_reflns_limit_k_max 16
_diffrn_reflns_limit_k_min -16
_diffrn_reflns_limit_l_max 14
_diffrn_reflns_limit_l_min -18
_diffrn_reflns_number 9975
_diffrn_reflns_theta_full 26.05
_diffrn_reflns_theta_max 26.05
_diffrn_reflns_theta_min 2.05
_diffrn_standards_decay_% none
_diffrn_standards_interval_count none
_diffrn_standards_interval_time none
_diffrn_standards_number none
_exptl_absorpt_coefficient_mu 3.261
_exptl_absorpt_correction_T_max 0.5339
_exptl_absorpt_correction_T_min 0.4730
_exptl_absorpt_correction_type empirical
_exptl_absorpt_process_details SADABS
_exptl_crystal_colour colorless
_exptl_crystal_density_diffrn 2.010
_exptl_crystal_density_meas ?
_exptl_crystal_density_method 'not measured'
_exptl_crystal_description block
_exptl_crystal_F_000 1092
_exptl_crystal_size_max 0.27
_exptl_crystal_size_mid 0.23
_exptl_crystal_size_min 0.22
_refine_diff_density_max 0.955
_refine_diff_density_min -0.867
_refine_diff_density_rms 0.136
_refine_ls_extinction_method none
_refine_ls_goodness_of_fit_ref 1.106
_refine_ls_hydrogen_treatment mixed
_refine_ls_matrix_type full
_refine_ls_number_parameters 283
_refine_ls_number_reflns 3609
_refine_ls_number_restraints 8
_refine_ls_restrained_S_all 1.106
_refine_ls_R_factor_all 0.0535
_refine_ls_R_factor_gt 0.0405
_refine_ls_shift/su_max 0.000
_refine_ls_shift/su_mean 0.000
_refine_ls_structure_factor_coef Fsqd
_refine_ls_weighting_details 'calc w=1/[\s^2^(Fo^2^)+(0.0112P)^2^+12.5618P] where P=(Fo^2^+2Fc^2^)/3'
_refine_ls_weighting_scheme calc
_refine_ls_wR_factor_gt 0.0780
_refine_ls_wR_factor_ref 0.0824
_reflns_number_gt 2821
_reflns_number_total 3609
_reflns_threshold_expression >2sigma(I)
_cod_data_source_file cg201283a_si_002.cif
_cod_data_source_block compound3
_cod_depositor_comments
;
The following automatic conversions were performed:

'_chemical_melting_point' value 'not measured' was changed to '?' -
the value is undefined or not given.

'_symmetry_cell_setting' value
'Monoclinic' changed to 'monoclinic' according to
/home/saulius/struct/CIF-dictionaries/cif_core.dic dictionary named
'cif_core.dic' version 2.4.1 from 2010-06-29.

Automatic conversion script
Id: cif_fix_values 1715 2011-07-08 13:25:40Z adriana 

The following automatic conversions were performed:

'_exptl_crystal_density_meas' value 'none' was changed to '?' - the
value is perceived as not measured.

Automatic conversion script
Id: cif_fix_values 3008 2015-01-20 13:52:24Z robertas 
;
_cod_original_sg_symbol_H-M P21/n
_cod_database_code 4505873

loop_
_symmetry_equiv_pos_as_xyz
'x, y, z'
'-x+1/2, y+1/2, -z+1/2'
'-x, -y, -z'
'x-1/2, -y-1/2, z-1/2'

loop_
_atom_site_label
_atom_site_type_symbol
_atom_site_fract_x
_atom_site_fract_y
_atom_site_fract_z
_atom_site_U_iso_or_equiv
_atom_site_adp_type
_atom_site_occupancy
_atom_site_symmetry_multiplicity
_atom_site_calc_flag
_atom_site_refinement_flags
Sm1 Sm 0.75075(3) 0.99773(2) -0.406937(19) 0.01256(9) Uani 1 1 d .
C1 C 0.5038(6) 0.8891(4) -0.1706(4) 0.0181(13) Uani 1 1 d .
C2 C 0.5284(6) 0.7958(4) -0.1340(4) 0.0168(13) Uani 1 1 d .
H2A H 0.5951 0.7522 -0.1624 0.020 Uiso 1 1 calc R
C3 C 0.4548(6) 0.7664(4) -0.0553(4) 0.0154(12) Uani 1 1 d .
C4 C 0.3637(7) 0.8334(4) -0.0114(4) 0.0190(13) Uani 1 1 d .
H4A H 0.3151 0.8137 0.0427 0.023 Uiso 1 1 calc R
C5 C 0.3423(7) 0.9286(4) -0.0450(4) 0.0168(13) Uani 1 1 d .
C6 C 0.4115(7) 0.9549(4) -0.1262(4) 0.0213(14) Uani 1 1 d .
H6A H 0.3954 1.0185 -0.1516 0.026 Uiso 1 1 calc R
C7 C 0.2574(7) 1.0024(5) 0.0100(4) 0.0273(14) Uani 1 1 d .
H7A H 0.1955 0.9657 0.0534 0.033 Uiso 1 1 calc R
H7B H 0.3269 1.0419 0.0464 0.033 Uiso 1 1 calc R
C8 C 0.1623(7) 1.0724(4) -0.0430(4) 0.0169(13) Uani 1 1 d .
C9 C 0.1426(6) 1.1671(4) -0.0103(4) 0.0175(13) Uani 1 1 d .
H9A H 0.1968 1.1887 0.0412 0.021 Uiso 1 1 calc R
C10 C 0.0434(6) 1.2319(4) -0.0523(4) 0.0159(13) Uani 1 1 d .
C11 C -0.0333(7) 1.2000(4) -0.1291(4) 0.0171(13) Uani 1 1 d .
H11A H -0.1038 1.2416 -0.1567 0.020 Uiso 1 1 calc R
C12 C -0.0061(6) 1.1067(4) -0.1651(4) 0.0189(13) Uani 1 1 d .
C13 C 0.0906(6) 1.0431(4) -0.1215(4) 0.0188(13) Uani 1 1 d .
H13A H 0.1073 0.9792 -0.1459 0.023 Uiso 1 1 calc R
C14 C 0.5830(7) 0.9254(5) -0.2540(4) 0.0204(14) Uani 1 1 d .
C15 C 0.4746(6) 0.6654(4) -0.0143(4) 0.0144(13) Uani 1 1 d .
C16 C 0.0255(6) 1.3347(4) -0.0140(4) 0.0176(14) Uani 1 1 d .
C17 C -0.0861(7) 1.0684(4) -0.2479(4) 0.0174(13) Uani 1 1 d .
C18 C 0.6799(12) 0.7171(9) 0.1940(10) 0.097(4) Uani 1 1 d D
H18A H 0.7036 0.6756 0.1414 0.146 Uiso 1 1 calc R
H18B H 0.7409 0.6981 0.2460 0.146 Uiso 1 1 calc R
H18C H 0.6977 0.7864 0.1788 0.146 Uiso 1 1 calc R
C19 C 0.4881(11) 0.7602(9) 0.2954(7) 0.076(4) Uani 1 1 d D
H19A H 0.3875 0.7479 0.3135 0.115 Uiso 1 1 calc R
H19B H 0.5002 0.8303 0.2808 0.115 Uiso 1 1 calc R
H19C H 0.5534 0.7423 0.3456 0.115 Uiso 1 1 calc R
N1 N 0.5212(9) 0.7033(6) 0.2185(5) 0.059(2) Uani 1 1 d D
H1B H 0.4672(18) 0.714(3) 0.1672(10) 0.089 Uiso 1 1 d D
H1A H 0.502(3) 0.6376(11) 0.221(2) 0.089 Uiso 1 1 d D
O1 O 0.5263(5) 0.9928(3) -0.3007(3) 0.0241(9) Uani 1 1 d .
O2 O 0.7041(4) 0.8882(3) -0.2722(3) 0.0199(9) Uani 1 1 d .
O3 O 0.5654(5) 0.6087(3) -0.0497(3) 0.0274(11) Uani 1 1 d .
O4 O 0.3980(5) 0.6429(3) 0.0532(3) 0.0215(10) Uani 1 1 d .
O5 O 0.1172(5) 1.3629(3) 0.0432(3) 0.0293(11) Uani 1 1 d .
O6 O -0.0785(5) 1.3837(3) -0.0412(3) 0.0315(12) Uani 1 1 d .
O7 O -0.2063(5) 1.1060(3) -0.2690(3) 0.0208(10) Uani 1 1 d .
O8 O -0.0290(5) 0.9994(3) -0.2942(3) 0.0250(9) Uani 1 1 d .
O9 O 0.7572(5) 0.9942(4) -0.5848(3) 0.0336(11) Uani 1 1 d D
H9B H 0.833(6) 1.020(5) -0.614(5) 0.050 Uiso 1 1 d D
H9C H 0.673(4) 1.012(6) -0.610(5) 0.050 Uiso 1 1 d D

loop_
_atom_site_aniso_label
_atom_site_aniso_U_11
_atom_site_aniso_U_22
_atom_site_aniso_U_33
_atom_site_aniso_U_23
_atom_site_aniso_U_13
_atom_site_aniso_U_12
Sm1 0.01613(15) 0.00952(14) 0.01202(14) 0.00058(14) -0.00025(10) -0.00355(13)
C1 0.022(3) 0.017(3) 0.015(3) 0.000(2) -0.004(3) -0.004(3)
C2 0.017(3) 0.018(3) 0.016(3) -0.004(2) 0.002(2) 0.002(2)
C3 0.016(3) 0.010(3) 0.020(3) 0.001(2) 0.002(2) 0.001(2)
C4 0.022(3) 0.016(3) 0.019(3) 0.002(3) 0.008(3) 0.003(2)
C5 0.021(3) 0.012(3) 0.018(3) -0.002(2) -0.002(3) 0.004(2)
C6 0.028(4) 0.010(3) 0.026(4) 0.005(3) 0.001(3) -0.002(3)
C7 0.036(4) 0.021(3) 0.025(3) 0.001(3) 0.003(3) 0.015(3)
C8 0.022(3) 0.011(3) 0.017(3) 0.001(2) 0.002(3) 0.007(2)
C9 0.016(3) 0.019(3) 0.017(3) -0.005(3) -0.004(2) 0.001(2)
C10 0.018(3) 0.014(3) 0.016(3) -0.001(2) -0.001(2) 0.003(2)
C11 0.020(3) 0.012(3) 0.019(3) -0.001(2) -0.001(3) 0.003(2)
C12 0.018(3) 0.018(3) 0.021(3) -0.005(3) -0.003(3) -0.002(2)
C13 0.020(3) 0.014(3) 0.022(3) -0.004(3) 0.002(3) 0.003(2)
C14 0.026(4) 0.016(3) 0.019(3) -0.002(3) 0.004(3) -0.005(3)
C15 0.016(3) 0.015(3) 0.012(3) -0.001(2) -0.001(2) 0.006(2)
C16 0.019(4) 0.014(3) 0.020(4) -0.001(3) 0.002(3) -0.003(2)
C17 0.025(3) 0.009(3) 0.018(3) -0.004(2) 0.001(3) -0.003(2)
C18 0.074(8) 0.078(8) 0.141(12) 0.001(8) 0.042(8) -0.020(7)
C19 0.069(7) 0.108(9) 0.051(6) -0.036(6) -0.011(5) 0.035(7)
N1 0.067(5) 0.067(5) 0.044(5) -0.014(4) 0.007(4) -0.028(4)
O1 0.031(2) 0.013(2) 0.028(2) 0.006(2) 0.0056(19) 0.000(2)
O2 0.016(2) 0.023(2) 0.020(2) 0.0004(19) 0.0043(18) -0.0020(18)
O3 0.037(3) 0.014(2) 0.031(3) 0.011(2) 0.011(2) 0.012(2)
O4 0.034(3) 0.008(2) 0.023(2) 0.0060(18) 0.009(2) 0.0029(18)
O5 0.032(3) 0.020(2) 0.036(3) -0.009(2) -0.012(2) 0.005(2)
O6 0.033(3) 0.024(3) 0.037(3) 0.000(2) -0.008(2) 0.018(2)
O7 0.024(2) 0.018(2) 0.020(2) -0.0034(18) -0.0030(19) -0.0017(19)
O8 0.030(2) 0.022(2) 0.023(2) -0.008(2) -0.0053(18) 0.003(2)
O9 0.033(3) 0.047(3) 0.021(2) -0.002(3) 0.000(2) -0.007(3)

loop_
_atom_type_symbol
_atom_type_description
_atom_type_scat_dispersion_real
_atom_type_scat_dispersion_imag
_atom_type_scat_source
C C 0.0033 0.0016 'International Tables Vol C Tables 4.2.6.8 and 6.1.1.4'
H H 0.0000 0.0000 'International Tables Vol C Tables 4.2.6.8 and 6.1.1.4'
N N 0.0061 0.0033 'International Tables Vol C Tables 4.2.6.8 and 6.1.1.4'
O O 0.0106 0.0060 'International Tables Vol C Tables 4.2.6.8 and 6.1.1.4'
Sm Sm -0.1638 3.4418 'International Tables Vol C Tables 4.2.6.8 and 6.1.1.4'

loop_
_geom_angle_atom_site_label_1
_geom_angle_atom_site_label_2
_geom_angle_atom_site_label_3
_geom_angle
_geom_angle_site_symmetry_1
_geom_angle_site_symmetry_3
O6 Sm1 O3 145.28(16) 2_544 2_654
O6 Sm1 O5 94.35(16) 2_544 4_685
O3 Sm1 O5 77.33(16) 2_654 4_685
O6 Sm1 O4 77.33(16) 2_544 4_675
O3 Sm1 O4 91.92(15) 2_654 4_675
O5 Sm1 O4 147.92(16) 4_685 4_675
O6 Sm1 O2 75.33(15) 2_544 .
O3 Sm1 O2 135.73(15) 2_654 .
O5 Sm1 O2 128.64(15) 4_685 .
O4 Sm1 O2 79.72(14) 4_675 .
O6 Sm1 O7 138.35(16) 2_544 1_655
O3 Sm1 O7 74.60(14) 2_654 1_655
O5 Sm1 O7 82.15(15) 4_685 1_655
O4 Sm1 O7 124.45(14) 4_675 1_655
O2 Sm1 O7 74.98(13) . 1_655
O6 Sm1 O1 68.71(16) 2_544 .
O3 Sm1 O1 138.97(14) 2_654 .
O5 Sm1 O1 77.94(15) 4_685 .
O4 Sm1 O1 125.14(14) 4_675 .
O2 Sm1 O1 51.18(13) . .
O7 Sm1 O1 69.99(14) 1_655 .
O6 Sm1 O9 71.39(16) 2_544 .
O3 Sm1 O9 73.93(16) 2_654 .
O5 Sm1 O9 73.75(17) 4_685 .
O4 Sm1 O9 74.24(16) 4_675 .
O2 Sm1 O9 141.28(16) . .
O7 Sm1 O9 143.71(16) 1_655 .
O1 Sm1 O9 128.34(14) . .
O6 Sm1 O8 137.34(16) 2_544 1_655
O3 Sm1 O8 66.87(16) 2_654 1_655
O5 Sm1 O8 126.14(15) 4_685 1_655
O4 Sm1 O8 73.96(14) 4_675 1_655
O2 Sm1 O8 69.05(14) . 1_655
O7 Sm1 O8 50.97(14) 1_655 1_655
O1 Sm1 O8 103.88(13) . 1_655
O9 Sm1 O8 127.73(14) . 1_655
O6 Sm1 C14 70.42(17) 2_544 .
O3 Sm1 C14 144.21(16) 2_654 .
O5 Sm1 C14 103.33(18) 4_685 .
O4 Sm1 C14 102.83(16) 4_675 .
O2 Sm1 C14 25.53(15) . .
O7 Sm1 C14 70.14(15) 1_655 .
O1 Sm1 C14 25.66(15) . .
O9 Sm1 C14 141.33(17) . .
O8 Sm1 C14 85.93(16) 1_655 .
O6 Sm1 C17 145.05(17) 2_544 1_655
O3 Sm1 C17 68.80(16) 2_654 1_655
O5 Sm1 C17 104.42(16) 4_685 1_655
O4 Sm1 C17 99.42(16) 4_675 1_655
O2 Sm1 C17 69.90(15) . 1_655
O7 Sm1 C17 25.27(15) 1_655 1_655
O1 Sm1 C17 86.49(16) . 1_655
O9 Sm1 C17 141.98(16) . 1_655
O8 Sm1 C17 25.70(15) 1_655 1_655
C14 Sm1 C17 76.64(17) . 1_655
C2 C1 C6 120.0(6) . .
C2 C1 C14 122.0(6) . .
C6 C1 C14 117.8(5) . .
C1 C2 C3 119.9(5) . .
C4 C3 C2 119.3(5) . .
C4 C3 C15 118.7(5) . .
C2 C3 C15 122.0(5) . .
C3 C4 C5 121.6(6) . .
C4 C5 C6 118.2(5) . .
C4 C5 C7 119.9(6) . .
C6 C5 C7 121.7(5) . .
C1 C6 C5 121.0(6) . .
C8 C7 C5 116.5(5) . .
C13 C8 C9 119.5(6) . .
C13 C8 C7 121.6(5) . .
C9 C8 C7 118.9(6) . .
C8 C9 C10 120.9(5) . .
C11 C10 C9 119.0(5) . .
C11 C10 C16 122.0(5) . .
C9 C10 C16 119.0(5) . .
C12 C11 C10 119.7(6) . .
C11 C12 C13 120.3(6) . .
C11 C12 C17 121.9(5) . .
C13 C12 C17 117.7(5) . .
C8 C13 C12 120.4(6) . .
O2 C14 O1 123.1(6) . .
O2 C14 C1 118.3(6) . .
O1 C14 C1 118.6(6) . .
O2 C14 Sm1 59.6(3) . .
O1 C14 Sm1 63.5(3) . .
C1 C14 Sm1 176.4(4) . .
O3 C15 O4 123.7(5) . .
O3 C15 C3 118.3(5) . .
O4 C15 C3 117.9(5) . .
O6 C16 O5 125.2(6) . .
O6 C16 C10 117.6(6) . .
O5 C16 C10 117.2(5) . .
O7 C17 O8 122.3(5) . .
O7 C17 C12 119.0(5) . .
O8 C17 C12 118.7(5) . .
O7 C17 Sm1 59.2(3) . 1_455
O8 C17 Sm1 63.1(3) . 1_455
C12 C17 Sm1 178.2(4) . 1_455
C19 N1 C18 109.6(8) . .
C14 O1 Sm1 90.9(4) . .
C14 O2 Sm1 94.9(4) . .
C15 O3 Sm1 171.1(4) . 2_644
C15 O4 Sm1 134.6(4) . 4_576
C16 O5 Sm1 143.2(4) . 4_586
C16 O6 Sm1 171.0(5) . 2_554
C17 O7 Sm1 95.5(3) . 1_455
C17 O8 Sm1 91.2(4) . 1_455

loop_
_geom_bond_atom_site_label_1
_geom_bond_atom_site_label_2
_geom_bond_distance
_geom_bond_site_symmetry_2
Sm1 O6 2.342(4) 2_544
Sm1 O3 2.355(4) 2_654
Sm1 O5 2.370(4) 4_685
Sm1 O4 2.414(4) 4_675
Sm1 O2 2.510(4) .
Sm1 O7 2.530(4) 1_655
Sm1 O1 2.595(4) .
Sm1 O9 2.609(5) .
Sm1 O8 2.613(4) 1_655
Sm1 C14 2.900(6) .
Sm1 C17 2.930(6) 1_655
C1 C2 1.393(8) .
C1 C6 1.395(8) .
C1 C14 1.509(8) .
C2 C3 1.399(8) .
C3 C4 1.396(8) .
C3 C15 1.506(8) .
C4 C5 1.396(8) .
C5 C6 1.399(9) .
C5 C7 1.506(8) .
C7 C8 1.506(8) .
C8 C13 1.384(8) .
C8 C9 1.384(8) .
C9 C10 1.408(8) .
C10 C11 1.397(8) .
C10 C16 1.512(8) .
C11 C12 1.393(8) .
C12 C13 1.394(8) .
C12 C17 1.512(8) .
C14 O2 1.254(7) .
C14 O1 1.256(7) .
C15 O3 1.251(7) .
C15 O4 1.255(7) .
C16 O6 1.231(7) .
C16 O5 1.248(7) .
C17 O7 1.257(7) .
C17 O8 1.271(7) .
C17 Sm1 2.930(6) 1_455
C18 N1 1.519(12) .
C19 N1 1.401(11) .
O3 Sm1 2.355(4) 2_644
O4 Sm1 2.414(4) 4_576
O5 Sm1 2.370(4) 4_586
O6 Sm1 2.342(4) 2_554
O7 Sm1 2.530(4) 1_455
O8 Sm1 2.613(4) 1_455
